data_7250077
loop_
_publ_author_name
'Yang, Qi-Liang'
'Xu, Rong-Yi'
'Ni, Cheng-Yang'
'Liu, Xin'
'Qiao, Zu-Lin'
'Zhang, Qi-Ying'
'Wang, Dong-Chao'
'Guo, Hai-Ming'

_publ_section_title
;
 Electrochemical regioselective synthesis of sulfonyl
 2,5-dihydrofuran-fused spiropyrimidines via multi-component radical
 cascade reactions
;
_journal_issue 5
_journal_name_full 'Green Chemistry'
_journal_page_first 1499
_journal_page_last 1509
_journal_paper_doi 10.1039/D4GC05637J
_journal_volume 27
_journal_year 2025
_chemical_formula_moiety 'C22 H22 N2 O6 S'
_chemical_formula_sum 'C22 H22 N2 O6 S'
_chemical_formula_weight 442.47
_space_group_crystal_system orthorhombic
_space_group_IT_number 61
_space_group_name_Hall '-P 2ac 2ab'
_space_group_name_H-M_alt 'P b c a'
_atom_sites_solution_hydrogens geom
_atom_sites_solution_primary dual
_audit_creation_date 2024-10-15
_audit_creation_method
;
Olex2 1.5
(compiled 2024.02.16 svn.r378c4104 for OlexSys, GUI svn.r6928)
;
_audit_update_record
;
2024-10-18 deposited with the CCDC.	2025-01-10 downloaded from the CCDC.
;
_cell_angle_alpha 90
_cell_angle_beta 90
_cell_angle_gamma 90
_cell_formula_units_Z 8
_cell_length_a 16.1273(3)
_cell_length_b 13.8387(2)
_cell_length_c 19.0079(3)
_cell_measurement_reflns_used 4471
_cell_measurement_temperature 293(2)
_cell_measurement_theta_max 70.9750
_cell_measurement_theta_min 4.6620
_cell_volume 4242.20(12)
_computing_cell_refinement 'CrysAlisPro 1.171.43.139a (Rigaku OD, 2024)'
_computing_data_collection 'CrysAlisPro system (CCD 43.139a 64-bit (release 02-10-2024))'
_computing_data_reduction 'CrysAlisPro 1.171.43.139a (Rigaku OD, 2024)'
_computing_molecular_graphics 'Olex2 1.5 (Dolomanov et al., 2009)'
_computing_publication_material 'Olex2 1.5 (Dolomanov et al., 2009)'
_computing_structure_refinement 'SHELXL 2018/3 (Sheldrick, 2015)'
_computing_structure_solution 'SHELXT 2018/2 (Sheldrick, 2018)'
_diffrn_ambient_temperature 293(2)
_diffrn_detector 'CCD plate'
_diffrn_detector_area_resol_mean 8.0521
_diffrn_detector_type EosS2
_diffrn_measured_fraction_theta_full 0.982
_diffrn_measured_fraction_theta_max 0.966
_diffrn_measurement_details
;
List of Runs (angles in degrees, time in seconds):

  # Type    Start    End  Width  t~exp~   \w     \q     \k     \f   Frames
#--------------------------------------------------------------------------
  1  \w     31.00  57.00   1.00    2.59    --   35.62 -99.00  18.00   26
  2  \w     13.00  38.00   1.00    2.59    --   35.62 -95.00 -81.00   25
  3  \w    -25.00  11.00   1.00    2.59    --   35.62 -38.00 122.00   36
  4  \w    112.00 149.00   1.00   10.36    --  106.81  99.00 124.00   37
  5  \w     54.00  84.00   1.00   10.36    --  106.81 -95.00 -81.00   30
  6  \w     98.00 176.00   1.00   10.36    --  106.81  38.00 -82.00   78
  7  \w   -103.00 -22.00   1.00    2.59    --  -35.62 -38.00 -90.00   81
  8  \w    -31.00   0.00   1.00    2.59    --   35.62 -57.00 -90.00   31
  9  \w     82.00 108.00   1.00    2.59    --   35.62 178.00-180.00   26
 10  \w      9.00  51.00   1.00    2.59    --   35.62 -57.00 -90.00   42
 11  \w    100.00 144.00   1.00   10.36    --  106.81 -15.00  90.00   44
 12  \w     52.00  98.00   1.00   10.36    --  106.81 -94.00 -30.00   46
 13  \w     73.00 100.00   1.00   10.36    --  106.81 -94.00  60.00   27
 14  \w     35.00  61.00   1.00   10.36    --  106.81 -15.00  90.00   26
 15  \w     47.00 102.00   1.00   10.36    --  106.81 -94.00-180.00   55
;
_diffrn_measurement_device 'four-circle diffractometer'
_diffrn_measurement_device_type 'SuperNova, Dual, Cu at home/near, EosS2'
_diffrn_measurement_method '\w scans'
_diffrn_orient_matrix_type 'CrysAlisPro convention (1999,Acta A55,543-557)'
_diffrn_orient_matrix_UB_11 0.0287164000
_diffrn_orient_matrix_UB_12 -0.0491293000
_diffrn_orient_matrix_UB_13 -0.0686485000
_diffrn_orient_matrix_UB_21 0.0855724000
_diffrn_orient_matrix_UB_22 -0.0191770000
_diffrn_orient_matrix_UB_23 0.0331189000
_diffrn_orient_matrix_UB_31 -0.0310639000
_diffrn_orient_matrix_UB_32 -0.0980572000
_diffrn_orient_matrix_UB_33 0.0276833000
_diffrn_radiation_monochromator mirror
_diffrn_radiation_probe x-ray
_diffrn_radiation_type 'Cu K\a'
_diffrn_radiation_wavelength 1.54184
_diffrn_reflns_av_R_equivalents 0.0255
_diffrn_reflns_av_unetI/netI 0.0318
_diffrn_reflns_Laue_measured_fraction_full 0.982
_diffrn_reflns_Laue_measured_fraction_max 0.966
_diffrn_reflns_limit_h_max 19
_diffrn_reflns_limit_h_min -19
_diffrn_reflns_limit_k_max 10
_diffrn_reflns_limit_k_min -16
_diffrn_reflns_limit_l_max 23
_diffrn_reflns_limit_l_min -22
_diffrn_reflns_number 10581
_diffrn_reflns_point_group_measured_fraction_full 0.982
_diffrn_reflns_point_group_measured_fraction_max 0.966
_diffrn_reflns_theta_full 67.684
_diffrn_reflns_theta_max 71.304
_diffrn_reflns_theta_min 4.653
_diffrn_source 'micro-focus sealed X-ray tube'
_diffrn_source_type 'SuperNova (Cu) X-ray Source'
_exptl_absorpt_coefficient_mu 1.722
_exptl_absorpt_correction_T_max 1.00000
_exptl_absorpt_correction_T_min 0.60542
_exptl_absorpt_correction_type multi-scan
_exptl_absorpt_process_details
;
CrysAlisPro 1.171.43.139a (Rigaku Oxford Diffraction, 2024)
Empirical absorption correction using spherical harmonics,
implemented in SCALE3 ABSPACK scaling algorithm.
;
_exptl_crystal_colour colourless
_exptl_crystal_colour_primary colourless
_exptl_crystal_density_diffrn 1.386
_exptl_crystal_description block
_exptl_crystal_F_000 1856
_exptl_crystal_size_max 0.5
_exptl_crystal_size_mid 0.4
_exptl_crystal_size_min 0.3
_refine_diff_density_max 0.318
_refine_diff_density_min -0.695
_refine_diff_density_rms 0.056
_refine_ls_extinction_method none
_refine_ls_goodness_of_fit_ref 1.093
_refine_ls_hydrogen_treatment constr
_refine_ls_matrix_type full
_refine_ls_number_parameters 283
_refine_ls_number_reflns 3974
_refine_ls_number_restraints 12
_refine_ls_restrained_S_all 1.109
_refine_ls_R_factor_all 0.0707
_refine_ls_R_factor_gt 0.0522
_refine_ls_shift/su_max 0.000
_refine_ls_shift/su_mean 0.000
_refine_ls_structure_factor_coef Fsqd
_refine_ls_weighting_details 'w=1/[\s^2^(Fo^2^)+(0.0697P)^2^+1.8462P] where P=(Fo^2^+2Fc^2^)/3'
_refine_ls_weighting_scheme calc
_refine_ls_wR_factor_gt 0.1398
_refine_ls_wR_factor_ref 0.1564
_reflns_Friedel_coverage 0.000
_reflns_number_gt 3053
_reflns_number_total 3974
_reflns_threshold_expression 'I > 2\s(I)'
_cod_data_source_file d4gc05637j5.cif
_cod_data_source_block xry-20201015_auto
_cod_database_code 7250077
_shelx_shelxl_version_number 2018/3
_chemical_oxdiff_formula 'C1 H1 O1 N1'
_shelx_space_group_comment
;
The symmetry employed for this shelxl refinement is uniquely defined
by the following loop, which should always be used as a source of
symmetry information in preference to the above space-group names.
They are only intended as comments.
;
_shelx_estimated_absorpt_t_max 0.626
_shelx_estimated_absorpt_t_min 0.480
_olex2_refinement_description
;
1. Fixed Uiso
 At 1.2 times of:
  All C(H) groups, All C(H,H) groups
 At 1.5 times of:
  All C(H,H,H) groups
2. Uiso/Uaniso restraints and constraints
Uanis(O00J) \\sim Ueq, Uanis(O00G) \\sim Ueq: with sigma of 0.01 and sigma for
terminal atoms of 0.02
3.a Ternary CH refined with riding coordinates:
 C00F(H00F)
3.b Secondary CH2 refined with riding coordinates:
 C00N(H00A,H00B)
3.c Aromatic/amide H refined with riding coordinates:
 C00C(H00C), C00H(H00H), C00K(H00K), C00L(H00L), C00M(H00M), C00O(H00O),
 C00P(H00P), C00Q(H00Q), C00R(H00R), C00T(H00T)
3.d Idealised Me refined as rotating group:
 C00S(H00D,H00E,H00G), C00U(H00I,H00J,H00N), C00V(H00S,H00U,H00V)
;
_olex2_submission_special_instructions 'No special instructions were received'
_oxdiff_exptl_absorpt_empirical_details
;
Empirical correction (ABSPACK) includes:
- Absorption correction using spherical harmonics
- Frame scaling
;
_oxdiff_exptl_absorpt_empirical_full_max 1.455
_oxdiff_exptl_absorpt_empirical_full_min 0.684

loop_
_space_group_symop_operation_xyz
'x, y, z'
'-x+1/2, -y, z+1/2'
'-x, y+1/2, -z+1/2'
'x+1/2, -y+1/2, -z'
'-x, -y, -z'
'x-1/2, y, -z-1/2'
'x, -y-1/2, z-1/2'
'-x-1/2, y-1/2, z'

loop_
_atom_site_label
_atom_site_type_symbol
_atom_site_fract_x
_atom_site_fract_y
_atom_site_fract_z
_atom_site_U_iso_or_equiv
_atom_site_adp_type
_atom_site_occupancy
_atom_site_site_symmetry_order
_atom_site_calc_flag
_atom_site_refinement_flags_posn
_atom_site_refinement_flags_adp
_atom_site_refinement_flags_occupancy
_atom_site_disorder_assembly
_atom_site_disorder_group
S001 S 0.62811(6) 0.38764(5) 0.46049(5) 0.0713(3) Uani 1 1 d . . . . .
O002 O 0.53932(13) 0.54072(14) 0.30152(11) 0.0611(6) Uani 1 1 d . . . . .
O003 O 0.38435(17) 0.59134(15) 0.26658(10) 0.0714(7) Uani 1 1 d . . . . .
O004 O 0.54413(13) 0.40754(18) 0.19598(11) 0.0669(6) Uani 1 1 d . . . . .
N005 N 0.32987(13) 0.44053(18) 0.30041(11) 0.0496(5) Uani 1 1 d . . . . .
N006 N 0.40824(14) 0.37324(17) 0.20899(11) 0.0467(5) Uani 1 1 d . . . . .
O007 O 0.27442(14) 0.3305(2) 0.22748(13) 0.0836(8) Uani 1 1 d . . . . .
C008 C 0.45204(14) 0.31504(16) 0.38314(12) 0.0357(5) Uani 1 1 d . . . . .
C009 C 0.50273(15) 0.39853(16) 0.36071(12) 0.0376(5) Uani 1 1 d . . . . .
C00A C 0.48107(15) 0.41462(18) 0.22963(13) 0.0428(6) Uani 1 1 d . . . . .
C00B C 0.47824(15) 0.46721(17) 0.30074(12) 0.0409(5) Uani 1 1 d . . . . .
C00C C 0.45464(16) 0.22784(18) 0.34747(14) 0.0442(6) Uani 1 1 d . . . . .
H00C H 0.488884 0.220874 0.308435 0.053 Uiso 1 1 calc R U . . .
C00D C 0.62765(15) 0.26166(19) 0.45635(13) 0.0431(5) Uani 1 1 d . . . . .
C00E C 0.33305(16) 0.3795(2) 0.24547(14) 0.0511(6) Uani 1 1 d . . . . .
C00F C 0.39322(17) 0.51201(19) 0.31225(13) 0.0477(6) Uani 1 1 d . . . . .
H00F H 0.389380 0.534859 0.360942 0.057 Uiso 1 1 calc R U . . .
O00G O 0.5845(3) 0.41640(19) 0.52229(13) 0.1194(14) Uani 1 1 d . U . . .
C00H C 0.40062(18) 0.3240(2) 0.44152(14) 0.0503(6) Uani 1 1 d . . . . .
H00H H 0.399083 0.381736 0.466545 0.060 Uiso 1 1 calc R U . . .
C00I C 0.57348(18) 0.43080(18) 0.38704(14) 0.0486(6) Uani 1 1 d . . . . .
O00J O 0.71118(19) 0.4205(2) 0.4505(2) 0.1331(16) Uani 1 1 d . U . . .
C00K C 0.66880(18) 0.2149(3) 0.40223(15) 0.0590(7) Uani 1 1 d . . . . .
H00K H 0.695428 0.249886 0.367066 0.071 Uiso 1 1 calc R U . . .
C00L C 0.40642(19) 0.1511(2) 0.36978(17) 0.0571(7) Uani 1 1 d . . . . .
H00L H 0.408960 0.092310 0.346122 0.069 Uiso 1 1 calc R U . . .
C00M C 0.5891(2) 0.2098(2) 0.50862(15) 0.0581(7) Uani 1 1 d . . . . .
H00M H 0.561225 0.241717 0.544580 0.070 Uiso 1 1 calc R U . . .
C00N C 0.6043(2) 0.5184(2) 0.34907(18) 0.0649(9) Uani 1 1 d . . . . .
H00A H 0.613879 0.571377 0.381505 0.078 Uiso 1 1 calc R U . . .
H00B H 0.655384 0.504585 0.324068 0.078 Uiso 1 1 calc R U . . .
C00O C 0.35487(19) 0.1613(2) 0.42667(17) 0.0619(8) Uani 1 1 d . . . . .
H00O H 0.321935 0.109791 0.441028 0.074 Uiso 1 1 calc R U . . .
C00P C 0.35174(19) 0.2469(3) 0.46232(15) 0.0616(8) Uani 1 1 d . . . . .
H00P H 0.316555 0.253471 0.500792 0.074 Uiso 1 1 calc R U . . .
C00Q C 0.6693(2) 0.1156(3) 0.40175(19) 0.0735(10) Uani 1 1 d . . . . .
H00Q H 0.695786 0.082774 0.365452 0.088 Uiso 1 1 calc R U . . .
C00R C 0.5921(3) 0.1107(3) 0.5075(2) 0.0760(10) Uani 1 1 d . . . . .
H00R H 0.567218 0.075224 0.543314 0.091 Uiso 1 1 calc R U . . .
C00S C 0.4082(2) 0.3119(3) 0.14587(17) 0.0778(11) Uani 1 1 d . . . . .
H00D H 0.442189 0.341074 0.110226 0.117 Uiso 1 1 calc R U . . .
H00E H 0.352562 0.305272 0.128663 0.117 Uiso 1 1 calc R U . . .
H00G H 0.429963 0.249325 0.157476 0.117 Uiso 1 1 calc R U . . .
C00T C 0.6313(3) 0.0648(3) 0.4542(2) 0.0794(11) Uani 1 1 d . . . . .
H00T H 0.632291 -0.002350 0.453241 0.095 Uiso 1 1 calc R U . . .
C00U C 0.2526(2) 0.4468(3) 0.3397(2) 0.0841(11) Uani 1 1 d . . . . .
H00I H 0.213165 0.484188 0.313458 0.126 Uiso 1 1 calc R U . . .
H00J H 0.262723 0.477223 0.384228 0.126 Uiso 1 1 calc R U . . .
H00N H 0.231014 0.382958 0.347237 0.126 Uiso 1 1 calc R U . . .
C00V C 0.3547(4) 0.6745(3) 0.2945(3) 0.1112(18) Uani 1 1 d . . . . .
H00S H 0.358395 0.725263 0.260222 0.167 Uiso 1 1 calc R U . . .
H00U H 0.386823 0.691549 0.335175 0.167 Uiso 1 1 calc R U . . .
H00V H 0.297797 0.665676 0.307937 0.167 Uiso 1 1 calc R U . . .

loop_
_atom_site_aniso_label
_atom_site_aniso_U_11
_atom_site_aniso_U_22
_atom_site_aniso_U_33
_atom_site_aniso_U_23
_atom_site_aniso_U_13
_atom_site_aniso_U_12
S001 0.0948(6) 0.0430(4) 0.0761(5) 0.0051(3) -0.0556(5) -0.0117(4)
O002 0.0679(13) 0.0455(10) 0.0701(12) 0.0213(9) -0.0237(10) -0.0219(9)
O003 0.1139(19) 0.0505(11) 0.0497(11) 0.0034(9) -0.0134(12) 0.0281(12)
O004 0.0484(11) 0.0873(16) 0.0651(12) 0.0016(12) 0.0174(10) -0.0024(11)
N005 0.0359(10) 0.0665(14) 0.0463(11) -0.0067(11) -0.0022(9) 0.0066(11)
N006 0.0462(11) 0.0551(13) 0.0386(10) -0.0098(10) -0.0006(9) -0.0059(10)
O007 0.0532(12) 0.114(2) 0.0835(15) -0.0230(15) -0.0045(11) -0.0331(14)
C008 0.0351(11) 0.0350(11) 0.0371(11) 0.0037(9) -0.0045(9) -0.0027(9)
C009 0.0385(11) 0.0339(11) 0.0403(11) 0.0015(9) -0.0053(10) -0.0006(10)
C00A 0.0420(13) 0.0459(13) 0.0406(12) 0.0075(10) 0.0010(10) -0.0001(11)
C00B 0.0434(13) 0.0371(12) 0.0421(12) 0.0046(10) -0.0076(10) -0.0057(10)
C00C 0.0430(13) 0.0408(13) 0.0487(13) -0.0020(11) 0.0034(11) -0.0009(11)
C00D 0.0396(12) 0.0452(13) 0.0444(12) 0.0039(11) -0.0113(10) 0.0011(11)
C00E 0.0393(13) 0.0656(17) 0.0485(13) -0.0029(13) -0.0065(11) -0.0057(13)
C00F 0.0613(16) 0.0444(13) 0.0373(11) -0.0021(10) -0.0085(11) 0.0119(12)
O00G 0.229(4) 0.0670(16) 0.0625(14) -0.0252(12) -0.063(2) 0.050(2)
C00H 0.0573(16) 0.0509(15) 0.0428(13) -0.0001(11) 0.0045(12) 0.0008(13)
C00I 0.0537(15) 0.0375(12) 0.0547(14) 0.0053(11) -0.0190(12) -0.0108(12)
O00J 0.103(2) 0.0899(19) 0.207(4) 0.064(2) -0.108(2) -0.0556(17)
C00K 0.0454(14) 0.084(2) 0.0479(14) 0.0110(15) 0.0001(12) 0.0001(15)
C00L 0.0602(17) 0.0394(13) 0.0718(18) 0.0006(13) -0.0022(15) -0.0116(13)
C00M 0.0631(18) 0.0584(16) 0.0529(15) 0.0064(13) 0.0076(14) 0.0093(15)
C00N 0.0636(18) 0.0522(16) 0.079(2) 0.0165(15) -0.0288(16) -0.0222(14)
C00O 0.0568(17) 0.0603(18) 0.0686(18) 0.0215(15) 0.0001(14) -0.0207(14)
C00P 0.0547(16) 0.081(2) 0.0495(15) 0.0157(15) 0.0147(13) -0.0047(16)
C00Q 0.073(2) 0.082(2) 0.0657(19) -0.0190(18) -0.0020(17) 0.0318(19)
C00R 0.092(3) 0.0582(18) 0.078(2) 0.0218(17) 0.014(2) 0.0029(18)
C00S 0.084(2) 0.092(3) 0.0581(18) -0.0343(18) 0.0036(17) -0.009(2)
C00T 0.095(3) 0.0503(17) 0.093(3) 0.0059(18) -0.014(2) 0.0173(19)
C00U 0.0487(17) 0.117(3) 0.087(2) -0.019(2) 0.0187(17) 0.013(2)
C00V 0.174(5) 0.055(2) 0.104(3) 0.014(2) 0.036(3) 0.046(3)

loop_
_atom_type_symbol
_atom_type_description
_atom_type_scat_dispersion_real
_atom_type_scat_dispersion_imag
_atom_type_scat_source
C C 0.0181 0.0091 'International Tables Vol C Tables 4.2.6.8 and 6.1.1.4'
H H 0.0000 0.0000 'International Tables Vol C Tables 4.2.6.8 and 6.1.1.4'
N N 0.0311 0.0180 'International Tables Vol C Tables 4.2.6.8 and 6.1.1.4'
O O 0.0492 0.0322 'International Tables Vol C Tables 4.2.6.8 and 6.1.1.4'
S S 0.3331 0.5567 'International Tables Vol C Tables 4.2.6.8 and 6.1.1.4'

loop_
_geom_angle_atom_site_label_1
_geom_angle_atom_site_label_2
_geom_angle_atom_site_label_3
_geom_angle
_geom_angle_site_symmetry_1
_geom_angle_site_symmetry_3
_geom_angle_publ_flag
C00D S001 C00I 107.57(12) . . ?
O00G S001 C00D 108.30(16) . . ?
O00G S001 C00I 108.21(16) . . ?
O00G S001 O00J 118.9(2) . . ?
O00J S001 C00D 108.42(18) . . ?
O00J S001 C00I 104.90(16) . . ?
C00B O002 C00N 111.38(19) . . ?
C00V O003 C00F 117.2(3) . . ?
C00E N005 C00F 121.8(2) . . ?
C00E N005 C00U 117.9(3) . . ?
C00F N005 C00U 119.1(3) . . ?
C00A N006 C00E 125.3(2) . . ?
C00A N006 C00S 118.5(2) . . ?
C00E N006 C00S 116.1(2) . . ?
C00C C008 C009 121.5(2) . . ?
C00C C008 C00H 119.1(2) . . ?
C00H C008 C009 119.3(2) . . ?
C008 C009 C00B 123.8(2) . . ?
C00I C009 C008 129.2(2) . . ?
C00I C009 C00B 107.1(2) . . ?
O004 C00A N006 122.7(2) . . ?
O004 C00A C00B 122.1(2) . . ?
N006 C00A C00B 115.2(2) . . ?
O002 C00B C009 104.95(19) . . ?
O002 C00B C00A 109.2(2) . . ?
O002 C00B C00F 109.4(2) . . ?
C009 C00B C00A 110.64(19) . . ?
C00F C00B C009 112.2(2) . . ?
C00F C00B C00A 110.28(19) . . ?
C008 C00C H00C 119.9 . . ?
C00L C00C C008 120.1(2) . . ?
C00L C00C H00C 119.9 . . ?
C00K C00D S001 119.9(2) . . ?
C00M C00D S001 119.4(2) . . ?
C00M C00D C00K 120.7(3) . . ?
N005 C00E N006 117.2(2) . . ?
O007 C00E N005 122.7(3) . . ?
O007 C00E N006 120.1(3) . . ?
O003 C00F N005 111.6(2) . . ?
O003 C00F C00B 108.7(2) . . ?
O003 C00F H00F 108.9 . . ?
N005 C00F C00B 109.7(2) . . ?
N005 C00F H00F 108.9 . . ?
C00B C00F H00F 108.9 . . ?
C008 C00H H00H 120.0 . . ?
C00P C00H C008 119.9(3) . . ?
C00P C00H H00H 120.0 . . ?
C009 C00I S001 128.2(2) . . ?
C009 C00I C00N 112.2(2) . . ?
C00N C00I S001 119.52(19) . . ?
C00D C00K H00K 120.8 . . ?
C00Q C00K C00D 118.3(3) . . ?
C00Q C00K H00K 120.8 . . ?
C00C C00L H00L 119.9 . . ?
C00O C00L C00C 120.2(3) . . ?
C00O C00L H00L 119.9 . . ?
C00D C00M H00M 120.2 . . ?
C00R C00M C00D 119.7(3) . . ?
C00R C00M H00M 120.2 . . ?
O002 C00N C00I 103.8(2) . . ?
O002 C00N H00A 111.0 . . ?
O002 C00N H00B 111.0 . . ?
C00I C00N H00A 111.0 . . ?
C00I C00N H00B 111.0 . . ?
H00A C00N H00B 109.0 . . ?
C00L C00O H00O 119.9 . . ?
C00P C00O C00L 120.2(3) . . ?
C00P C00O H00O 119.9 . . ?
C00H C00P H00P 119.8 . . ?
C00O C00P C00H 120.4(3) . . ?
C00O C00P H00P 119.8 . . ?
C00K C00Q H00Q 119.8 . . ?
C00T C00Q C00K 120.5(3) . . ?
C00T C00Q H00Q 119.8 . . ?
C00M C00R H00R 120.1 . . ?
C00T C00R C00M 119.8(3) . . ?
C00T C00R H00R 120.1 . . ?
N006 C00S H00D 109.5 . . ?
N006 C00S H00E 109.5 . . ?
N006 C00S H00G 109.5 . . ?
H00D C00S H00E 109.5 . . ?
H00D C00S H00G 109.5 . . ?
H00E C00S H00G 109.5 . . ?
C00Q C00T H00T 119.5 . . ?
C00R C00T C00Q 121.0(3) . . ?
C00R C00T H00T 119.5 . . ?
N005 C00U H00I 109.5 . . ?
N005 C00U H00J 109.5 . . ?
N005 C00U H00N 109.5 . . ?
H00I C00U H00J 109.5 . . ?
H00I C00U H00N 109.5 . . ?
H00J C00U H00N 109.5 . . ?
O003 C00V H00S 109.5 . . ?
O003 C00V H00U 109.5 . . ?
O003 C00V H00V 109.5 . . ?
H00S C00V H00U 109.5 . . ?
H00S C00V H00V 109.5 . . ?
H00U C00V H00V 109.5 . . ?

loop_
_geom_bond_atom_site_label_1
_geom_bond_atom_site_label_2
_geom_bond_distance
_geom_bond_site_symmetry_2
_geom_bond_publ_flag
S001 C00D 1.745(3) . ?
S001 O00G 1.426(3) . ?
S001 C00I 1.756(3) . ?
S001 O00J 1.427(3) . ?
O002 C00B 1.416(3) . ?
O002 C00N 1.418(3) . ?
O003 C00F 1.407(3) . ?
O003 C00V 1.355(4) . ?
O004 C00A 1.205(3) . ?
N005 C00E 1.344(4) . ?
N005 C00F 1.440(4) . ?
N005 C00U 1.455(4) . ?
N006 C00A 1.364(3) . ?
N006 C00E 1.399(3) . ?
N006 C00S 1.470(3) . ?
O007 C00E 1.212(3) . ?
C008 C009 1.478(3) . ?
C008 C00C 1.385(3) . ?
C008 C00H 1.391(3) . ?
C009 C00B 1.536(3) . ?
C009 C00I 1.324(3) . ?
C00A C00B 1.536(3) . ?
C00B C00F 1.521(4) . ?
C00C H00C 0.9300 . ?
C00C C00L 1.383(4) . ?
C00D C00K 1.384(4) . ?
C00D C00M 1.374(4) . ?
C00F H00F 0.9800 . ?
C00H H00H 0.9300 . ?
C00H C00P 1.384(4) . ?
C00I C00N 1.496(4) . ?
C00K H00K 0.9300 . ?
C00K C00Q 1.375(5) . ?
C00L H00L 0.9300 . ?
C00L C00O 1.371(4) . ?
C00M H00M 0.9300 . ?
C00M C00R 1.372(5) . ?
C00N H00A 0.9700 . ?
C00N H00B 0.9700 . ?
C00O H00O 0.9300 . ?
C00O C00P 1.366(5) . ?
C00P H00P 0.9300 . ?
C00Q H00Q 0.9300 . ?
C00Q C00T 1.365(5) . ?
C00R H00R 0.9300 . ?
C00R C00T 1.353(5) . ?
C00S H00D 0.9600 . ?
C00S H00E 0.9600 . ?
C00S H00G 0.9600 . ?
C00T H00T 0.9300 . ?
C00U H00I 0.9600 . ?
C00U H00J 0.9600 . ?
C00U H00N 0.9600 . ?
C00V H00S 0.9600 . ?
C00V H00U 0.9600 . ?
C00V H00V 0.9600 . ?

loop_
_geom_torsion_atom_site_label_1
_geom_torsion_atom_site_label_2
_geom_torsion_atom_site_label_3
_geom_torsion_atom_site_label_4
_geom_torsion
_geom_torsion_site_symmetry_1
_geom_torsion_site_symmetry_2
_geom_torsion_site_symmetry_3
_geom_torsion_site_symmetry_4
_geom_torsion_publ_flag
S001 C00D C00K C00Q 178.0(2) . . . . ?
S001 C00D C00M C00R -176.8(3) . . . . ?
S001 C00I C00N O002 -170.9(2) . . . . ?
O002 C00B C00F O003 48.6(3) . . . . ?
O002 C00B C00F N005 170.9(2) . . . . ?
O004 C00A C00B O002 29.4(3) . . . . ?
O004 C00A C00B C009 -85.6(3) . . . . ?
O004 C00A C00B C00F 149.7(3) . . . . ?
N006 C00A C00B O002 -153.3(2) . . . . ?
N006 C00A C00B C009 91.7(3) . . . . ?
N006 C00A C00B C00F -33.0(3) . . . . ?
C008 C009 C00B O002 174.7(2) . . . . ?
C008 C009 C00B C00A -67.7(3) . . . . ?
C008 C009 C00B C00F 55.9(3) . . . . ?
C008 C009 C00I S001 -3.3(5) . . . . ?
C008 C009 C00I C00N -179.6(3) . . . . ?
C008 C00C C00L C00O 1.0(4) . . . . ?
C008 C00H C00P C00O 1.3(5) . . . . ?
C009 C008 C00C C00L -180.0(2) . . . . ?
C009 C008 C00H C00P 178.9(2) . . . . ?
C009 C00B C00F O003 164.7(2) . . . . ?
C009 C00B C00F N005 -73.1(2) . . . . ?
C009 C00I C00N O002 5.8(4) . . . . ?
C00A N006 C00E N005 8.5(4) . . . . ?
C00A N006 C00E O007 -170.9(3) . . . . ?
C00A C00B C00F O003 -71.5(3) . . . . ?
C00A C00B C00F N005 50.7(3) . . . . ?
C00B O002 C00N C00I -8.2(3) . . . . ?
C00B C009 C00I S001 175.0(2) . . . . ?
C00B C009 C00I C00N -1.3(3) . . . . ?
C00C C008 C009 C00B 81.3(3) . . . . ?
C00C C008 C009 C00I -100.7(3) . . . . ?
C00C C008 C00H C00P -1.3(4) . . . . ?
C00C C00L C00O C00P -1.0(5) . . . . ?
C00D S001 C00I C009 43.4(3) . . . . ?
C00D S001 C00I C00N -140.5(3) . . . . ?
C00D C00K C00Q C00T -1.1(5) . . . . ?
C00D C00M C00R C00T -1.5(6) . . . . ?
C00E N005 C00F O003 77.0(3) . . . . ?
C00E N005 C00F C00B -43.6(3) . . . . ?
C00E N006 C00A O004 -179.5(3) . . . . ?
C00E N006 C00A C00B 3.2(4) . . . . ?
C00F N005 C00E N006 13.6(4) . . . . ?
C00F N005 C00E O007 -167.0(3) . . . . ?
O00G S001 C00D C00K -177.7(2) . . . . ?
O00G S001 C00D C00M -0.3(3) . . . . ?
O00G S001 C00I C009 -73.4(3) . . . . ?
O00G S001 C00I C00N 102.7(3) . . . . ?
C00H C008 C009 C00B -98.8(3) . . . . ?
C00H C008 C009 C00I 79.2(4) . . . . ?
C00H C008 C00C C00L 0.2(4) . . . . ?
C00I S001 C00D C00K 65.6(2) . . . . ?
C00I S001 C00D C00M -117.1(2) . . . . ?
C00I C009 C00B O002 -3.7(3) . . . . ?
C00I C009 C00B C00A 114.0(2) . . . . ?
C00I C009 C00B C00F -122.4(2) . . . . ?
O00J S001 C00D C00K -47.4(3) . . . . ?
O00J S001 C00D C00M 130.0(3) . . . . ?
O00J S001 C00I C009 158.7(3) . . . . ?
O00J S001 C00I C00N -25.2(3) . . . . ?
C00K C00D C00M C00R 0.6(5) . . . . ?
C00K C00Q C00T C00R 0.2(6) . . . . ?
C00L C00O C00P C00H -0.2(5) . . . . ?
C00M C00D C00K C00Q 0.7(4) . . . . ?
C00M C00R C00T C00Q 1.1(6) . . . . ?
C00N O002 C00B C009 7.6(3) . . . . ?
C00N O002 C00B C00A -111.1(3) . . . . ?
C00N O002 C00B C00F 128.1(3) . . . . ?
C00S N006 C00A O004 4.5(4) . . . . ?
C00S N006 C00A C00B -172.8(3) . . . . ?
C00S N006 C00E N005 -175.4(3) . . . . ?
C00S N006 C00E O007 5.2(4) . . . . ?
C00U N005 C00E N006 -179.0(3) . . . . ?
C00U N005 C00E O007 0.4(5) . . . . ?
C00U N005 C00F O003 -90.3(3) . . . . ?
C00U N005 C00F C00B 149.1(3) . . . . ?
C00V O003 C00F N005 105.9(4) . . . . ?
C00V O003 C00F C00B -133.0(4) . . . . ?
